data_4130809
loop_
_publ_author_name
'Lyu, Hairong'
'Quan, Yangjian'
'Xie, Zuowei'

_publ_section_title
;
 Transition Metal Catalyzed Direct Amination of the Cage B(4)-H Bond in
 o-Carboranes: Synthesis of Tertiary, Secondary, and Primary o-Carboranyl
 Amines.
;
_journal_issue 39
_journal_name_full 'Journal of the American Chemical Society'
_journal_page_first 12727
_journal_page_last 12730
_journal_paper_doi 10.1021/jacs.6b07086
_journal_volume 138
_journal_year 2016
_chemical_formula_sum 'C6 H19 B10 N O'
_chemical_formula_weight 229.32
_space_group_IT_number 14
_space_group_name_Hall '-P 2yn'
_space_group_name_H-M_alt 'P 1 21/n 1'
_symmetry_cell_setting monoclinic
_symmetry_space_group_name_H-M 'P 1 21/n 1'
_atom_sites_solution_hydrogens geom
_atom_sites_solution_primary direct
_atom_sites_solution_secondary difmap
_audit_creation_method SHELXL-97
_cell_angle_alpha 90.00
_cell_angle_beta 100.039(4)
_cell_angle_gamma 90.00
_cell_formula_units_Z 4
_cell_length_a 6.7820(8)
_cell_length_b 16.6525(19)
_cell_length_c 12.2196(14)
_cell_measurement_reflns_used 606
_cell_measurement_temperature 298(2)
_cell_measurement_theta_max 15
_cell_measurement_theta_min 15
_cell_volume 1358.9(3)
_computing_cell_refinement 'BRUKER D8VENTURE DIFFRACTOMETER'
_computing_data_collection 'BRUKER D8VENTURE DIFFRACTOMETER'
_computing_data_reduction 'BRUKER D8VENTURE DIFFRACTOMETER'
_computing_molecular_graphics 'BRUKER SHELXTL'
_computing_publication_material 'BRUKER SHELXTL'
_computing_structure_refinement 'SHELXL-97 (Sheldrick, 2008)'
_computing_structure_solution 'SHELXS-97 (Sheldrick, 2008)'
_diffrn_ambient_temperature 298(2)
_diffrn_measured_fraction_theta_full 0.970
_diffrn_measured_fraction_theta_max 0.970
_diffrn_measurement_device_type 'BRUKER D8VENTURE DIFFRACTOMETER'
_diffrn_measurement_method 'PHI & OMEGA SCAN'
_diffrn_radiation_monochromator graphite
_diffrn_radiation_source 'fine-focus sealed tube'
_diffrn_radiation_type MoK\a
_diffrn_radiation_wavelength 0.71073
_diffrn_reflns_av_R_equivalents 0.0000
_diffrn_reflns_av_sigmaI/netI 0.0952
_diffrn_reflns_limit_h_max 7
_diffrn_reflns_limit_h_min -8
_diffrn_reflns_limit_k_max 19
_diffrn_reflns_limit_k_min 0
_diffrn_reflns_limit_l_max 14
_diffrn_reflns_limit_l_min 0
_diffrn_reflns_number 2403
_diffrn_reflns_theta_full 25.25
_diffrn_reflns_theta_max 25.25
_diffrn_reflns_theta_min 2.45
_exptl_absorpt_coefficient_mu 0.059
_exptl_absorpt_correction_T_max 0.745618
_exptl_absorpt_correction_T_min 0.648041
_exptl_absorpt_correction_type multi-scan
_exptl_crystal_colour colourless
_exptl_crystal_density_diffrn 1.121
_exptl_crystal_density_method 'not measured'
_exptl_crystal_description block
_exptl_crystal_F_000 480
_exptl_crystal_size_max 0.40
_exptl_crystal_size_mid 0.30
_exptl_crystal_size_min 0.20
_refine_diff_density_max 0.183
_refine_diff_density_min -0.285
_refine_diff_density_rms 0.051
_refine_ls_extinction_method none
_refine_ls_goodness_of_fit_ref 1.071
_refine_ls_hydrogen_treatment riding
_refine_ls_matrix_type full
_refine_ls_number_parameters 164
_refine_ls_number_reflns 2442
_refine_ls_number_restraints 0
_refine_ls_restrained_S_all 1.071
_refine_ls_R_factor_all 0.1706
_refine_ls_R_factor_gt 0.0940
_refine_ls_shift/su_max 0.000
_refine_ls_shift/su_mean 0.000
_refine_ls_structure_factor_coef Fsqd
_refine_ls_weighting_details 'calc w=1/[\s^2^(Fo^2^)+(0.0779P)^2^+1.0824P] where P=(Fo^2^+2Fc^2^)/3'
_refine_ls_weighting_scheme calc
_refine_ls_wR_factor_gt 0.1897
_refine_ls_wR_factor_ref 0.2230
_reflns_number_gt 1489
_reflns_number_total 2442
_reflns_threshold_expression >2sigma(I)
_cod_data_source_file ja6b07086_si_002.cif
_cod_data_source_block 3e
_cod_depositor_comments
;
The following automatic conversions were performed:

data item '_symmetry_cell_setting' value 'Monoclinic' was changed to
'monoclinic' in accordance with the
/home/saulius/struct/COD-crude-data/automatic-downloads/DataCite-retrospective/ACS/depositions/lib/dictionaries/cif_core.dic
dictionary named 'cif_core.dic' version 2.4.2 last updated on
2011-04-26.

Automatic conversion script
Id: cif_fix_values 6909 2019-04-08 15:41:33Z antanas 
;
_cod_original_sg_symbol_H-M P2(1)/n
_cod_database_code 4130809

loop_
_symmetry_equiv_pos_as_xyz
'x, y, z'
'-x+1/2, y+1/2, -z+1/2'
'-x, -y, -z'
'x-1/2, -y-1/2, z-1/2'

loop_
_atom_site_label
_atom_site_type_symbol
_atom_site_fract_x
_atom_site_fract_y
_atom_site_fract_z
_atom_site_U_iso_or_equiv
_atom_site_adp_type
_atom_site_occupancy
_atom_site_symmetry_multiplicity
_atom_site_calc_flag
_atom_site_refinement_flags
O1 O 0.2236(9) 0.5352(2) 0.6195(3) 0.1003(15) Uani 1 1 d .
N1 N 0.2265(6) 0.4184(2) 0.7885(3) 0.0513(10) Uani 1 1 d .
C1 C 0.1572(8) 0.2702(3) 0.8768(4) 0.0582(14) Uani 1 1 d .
H1 H 0.0946 0.2477 0.7933 0.070 Uiso 1 1 calc R
C2 C 0.2829(9) 0.2111(3) 0.9664(4) 0.0628(14) Uani 1 1 d .
H2 H 0.3085 0.1481 0.9455 0.075 Uiso 1 1 calc R
C11 C 0.4029(10) 0.4398(4) 0.7453(5) 0.097(2) Uani 1 1 d .
H11A H 0.4885 0.3930 0.7466 0.116 Uiso 1 1 calc R
H11B H 0.4764 0.4805 0.7924 0.116 Uiso 1 1 calc R
C12 C 0.3535(14) 0.4702(4) 0.6314(6) 0.130(3) Uani 1 1 d .
H12A H 0.4763 0.4860 0.6067 0.156 Uiso 1 1 calc R
H12B H 0.2936 0.4272 0.5833 0.156 Uiso 1 1 calc R
C13 C 0.0455(13) 0.5150(4) 0.6612(6) 0.118(3) Uani 1 1 d .
H13A H -0.0280 0.4746 0.6134 0.142 Uiso 1 1 calc R
H13B H -0.0386 0.5623 0.6585 0.142 Uiso 1 1 calc R
C14 C 0.0859(10) 0.4848(4) 0.7743(5) 0.093(2) Uani 1 1 d .
H14A H 0.1392 0.5281 0.8239 0.112 Uiso 1 1 calc R
H14B H -0.0389 0.4674 0.7951 0.112 Uiso 1 1 calc R
B3 B 0.4067(9) 0.2831(3) 0.9061(5) 0.0567(16) Uani 1 1 d .
H3 H 0.5103 0.2710 0.8481 0.068 Uiso 1 1 calc R
B4 B 0.2440(8) 0.3689(3) 0.8868(4) 0.0427(13) Uani 1 1 d .
B5 B 0.0235(9) 0.3368(3) 0.9348(5) 0.0569(15) Uani 1 1 d .
H5 H -0.1223 0.3609 0.8946 0.068 Uiso 1 1 calc R
B6 B 0.0479(10) 0.2362(4) 0.9834(5) 0.0648(17) Uani 1 1 d .
H6 H -0.0800 0.1947 0.9754 0.078 Uiso 1 1 calc R
B7 B 0.4711(9) 0.2606(3) 1.0502(5) 0.0602(16) Uani 1 1 d .
H7 H 0.6174 0.2350 1.0866 0.072 Uiso 1 1 calc R
B8 B 0.4417(9) 0.3622(3) 1.0034(4) 0.0527(15) Uani 1 1 d .
H8 H 0.5707 0.4031 1.0110 0.063 Uiso 1 1 calc R
B9 B 0.2015(9) 0.3946(3) 1.0225(4) 0.0529(15) Uani 1 1 d .
H9 H 0.1724 0.4574 1.0429 0.063 Uiso 1 1 calc R
B10 B 0.0818(10) 0.3143(3) 1.0805(5) 0.0607(16) Uani 1 1 d .
H10 H -0.0248 0.3245 1.1374 0.073 Uiso 1 1 calc R
B11 B 0.2466(10) 0.2322(3) 1.0968(5) 0.0638(17) Uani 1 1 d .
H11 H 0.2496 0.1877 1.1637 0.077 Uiso 1 1 calc R
B12 B 0.3377(9) 0.3302(3) 1.1206(4) 0.0563(16) Uani 1 1 d .
H12 H 0.3991 0.3512 1.2050 0.068 Uiso 1 1 calc R

loop_
_atom_site_aniso_label
_atom_site_aniso_U_11
_atom_site_aniso_U_22
_atom_site_aniso_U_33
_atom_site_aniso_U_23
_atom_site_aniso_U_13
_atom_site_aniso_U_12
O1 0.166(4) 0.057(2) 0.083(3) 0.032(2) 0.037(3) -0.002(3)
N1 0.059(3) 0.051(2) 0.047(2) 0.0045(17) 0.018(2) 0.012(2)
C1 0.079(4) 0.052(3) 0.039(2) -0.003(2) -0.001(3) -0.019(3)
C2 0.097(4) 0.035(2) 0.060(3) 0.002(2) 0.022(3) 0.001(3)
C11 0.088(5) 0.110(5) 0.103(5) 0.042(4) 0.044(4) 0.021(4)
C12 0.218(9) 0.086(5) 0.108(5) 0.049(4) 0.094(6) 0.040(6)
C13 0.144(7) 0.102(5) 0.105(5) 0.058(4) 0.012(6) 0.029(5)
C14 0.093(5) 0.101(5) 0.092(4) 0.045(4) 0.034(4) 0.044(4)
B3 0.072(4) 0.043(3) 0.064(4) 0.003(3) 0.034(3) 0.015(3)
B4 0.053(3) 0.040(3) 0.035(2) -0.003(2) 0.008(3) 0.003(3)
B5 0.052(4) 0.066(4) 0.055(3) 0.008(3) 0.015(3) 0.011(3)
B6 0.065(4) 0.068(4) 0.064(4) 0.005(3) 0.019(4) -0.021(4)
B7 0.056(4) 0.054(3) 0.070(4) 0.014(3) 0.008(3) 0.012(3)
B8 0.059(4) 0.038(3) 0.057(3) 0.000(3) 0.001(3) -0.002(3)
B9 0.078(4) 0.039(3) 0.042(3) 0.000(2) 0.013(3) 0.008(3)
B10 0.065(4) 0.065(3) 0.056(3) 0.009(3) 0.022(3) 0.007(3)
B11 0.086(5) 0.051(3) 0.054(3) 0.008(3) 0.014(3) 0.000(3)
B12 0.073(4) 0.051(3) 0.040(3) -0.002(2) -0.004(3) 0.003(3)

loop_
_atom_type_symbol
_atom_type_description
_atom_type_scat_dispersion_real
_atom_type_scat_dispersion_imag
_atom_type_scat_source
C C 0.0033 0.0016 'International Tables Vol C Tables 4.2.6.8 and 6.1.1.4'
H H 0.0000 0.0000 'International Tables Vol C Tables 4.2.6.8 and 6.1.1.4'
B B 0.0013 0.0007 'International Tables Vol C Tables 4.2.6.8 and 6.1.1.4'
N N 0.0061 0.0033 'International Tables Vol C Tables 4.2.6.8 and 6.1.1.4'
O O 0.0106 0.0060 'International Tables Vol C Tables 4.2.6.8 and 6.1.1.4'

loop_
_geom_angle_atom_site_label_1
_geom_angle_atom_site_label_2
_geom_angle_atom_site_label_3
_geom_angle
C12 O1 C13 109.9(5)
C11 N1 B4 119.6(4)
C11 N1 C14 109.8(4)
B4 N1 C14 119.5(4)
C2 C1 B5 112.4(4)
C2 C1 B3 62.4(3)
B5 C1 B3 115.2(4)
C2 C1 B6 61.6(3)
B5 C1 B6 63.6(3)
B3 C1 B6 115.8(4)
C2 C1 B4 113.5(4)
B5 C1 B4 62.9(3)
B3 C1 B4 63.2(3)
B6 C1 B4 116.5(4)
C1 C2 B11 111.7(4)
C1 C2 B6 62.2(3)
B11 C2 B6 62.6(3)
C1 C2 B7 111.5(4)
B11 C2 B7 63.3(3)
B6 C2 B7 115.4(4)
C1 C2 B3 61.0(3)
B11 C2 B3 115.1(4)
B6 C2 B3 115.1(4)
B7 C2 B3 62.9(3)
N1 C11 C12 111.6(6)
O1 C12 C11 113.9(6)
O1 C13 C14 112.9(6)
N1 C14 C13 112.9(5)
C1 B3 C2 56.5(3)
C1 B3 B8 104.6(4)
C2 B3 B8 104.7(4)
C1 B3 B7 104.4(4)
C2 B3 B7 58.5(3)
B8 B3 B7 60.6(3)
C1 B3 B4 60.1(3)
C2 B3 B4 106.2(4)
B8 B3 B4 60.1(3)
B7 B3 B4 109.7(4)
N1 B4 C1 120.1(4)
N1 B4 B5 119.5(4)
C1 B4 B5 56.5(3)
N1 B4 B8 130.0(4)
C1 B4 B8 101.2(3)
B5 B4 B8 106.0(4)
N1 B4 B9 129.2(4)
C1 B4 B9 100.6(3)
B5 B4 B9 59.0(3)
B8 B4 B9 59.5(3)
N1 B4 B3 121.6(4)
C1 B4 B3 56.7(3)
B5 B4 B3 104.5(4)
B8 B4 B3 59.0(3)
B9 B4 B3 105.3(3)
C1 B5 B9 104.9(4)
C1 B5 B6 59.2(3)
B9 B5 B6 107.4(4)
C1 B5 B4 60.6(3)
B9 B5 B4 60.6(3)
B6 B5 B4 111.0(4)
C1 B5 B10 103.9(4)
B9 B5 B10 60.0(3)
B6 B5 B10 58.7(3)
B4 B5 B10 109.7(4)
C2 B6 C1 56.3(3)
C2 B6 B10 104.6(4)
C1 B6 B10 104.4(4)
C2 B6 B11 58.6(3)
C1 B6 B11 103.9(4)
B10 B6 B11 60.1(4)
C2 B6 B5 103.1(4)
C1 B6 B5 57.2(3)
B10 B6 B5 61.2(3)
B11 B6 B5 108.3(4)
C2 B7 B3 58.6(3)
C2 B7 B11 58.0(3)
B3 B7 B11 107.3(4)
C2 B7 B12 102.4(4)
B3 B7 B12 106.5(4)
B11 B7 B12 58.9(3)
C2 B7 B8 103.7(4)
B3 B7 B8 59.3(3)
B11 B7 B8 107.5(4)
B12 B7 B8 60.0(3)
B3 B8 B9 107.4(4)
B3 B8 B4 60.9(3)
B9 B8 B4 60.3(3)
B3 B8 B12 107.0(4)
B9 B8 B12 58.9(3)
B4 B8 B12 108.3(4)
B3 B8 B7 60.1(3)
B9 B8 B7 107.5(4)
B4 B8 B7 110.0(4)
B12 B8 B7 59.9(3)
B12 B9 B5 107.9(4)
B12 B9 B8 60.9(3)
B5 B9 B8 107.6(4)
B12 B9 B10 59.2(3)
B5 B9 B10 61.1(3)
B8 B9 B10 108.5(4)
B12 B9 B4 109.7(4)
B5 B9 B4 60.4(3)
B8 B9 B4 60.2(3)
B10 B9 B4 110.4(4)
B12 B10 B6 108.1(5)
B12 B10 B11 60.1(3)
B6 B10 B11 60.2(4)
B12 B10 B9 59.6(3)
B6 B10 B9 107.8(4)
B11 B10 B9 107.8(4)
B12 B10 B5 106.5(4)
B6 B10 B5 60.1(3)
B11 B10 B5 107.5(4)
B9 B10 B5 58.9(3)
C2 B11 B12 104.2(4)
C2 B11 B10 104.5(4)
B12 B11 B10 59.5(3)
C2 B11 B6 58.8(3)
B12 B11 B6 107.2(4)
B10 B11 B6 59.7(4)
C2 B11 B7 58.7(3)
B12 B11 B7 60.6(3)
B10 B11 B7 108.7(4)
B6 B11 B7 108.6(4)
B10 B12 B9 61.2(3)
B10 B12 B11 60.4(3)
B9 B12 B11 109.2(4)
B10 B12 B7 109.3(4)
B9 B12 B7 108.7(4)
B11 B12 B7 60.5(3)
B10 B12 B8 109.5(4)
B9 B12 B8 60.1(3)
B11 B12 B8 108.8(4)
B7 B12 B8 60.1(3)

loop_
_geom_bond_atom_site_label_1
_geom_bond_atom_site_label_2
_geom_bond_distance
O1 C12 1.386(8)
O1 C13 1.430(8)
N1 C11 1.434(7)
N1 B4 1.444(6)
N1 C14 1.451(6)
C1 C2 1.603(7)
C1 B5 1.667(7)
C1 B3 1.682(8)
C1 B6 1.704(7)
C1 B4 1.743(6)
C2 B11 1.690(7)
C2 B6 1.695(8)
C2 B7 1.703(8)
C2 B3 1.704(7)
C11 C12 1.465(8)
C13 C14 1.451(8)
B3 B8 1.762(7)
B3 B7 1.778(8)
B3 B4 1.795(7)
B4 B5 1.781(8)
B4 B8 1.782(7)
B4 B9 1.785(7)
B5 B9 1.756(8)
B5 B6 1.776(8)
B5 B10 1.795(8)
B6 B10 1.749(8)
B6 B11 1.757(8)
B7 B11 1.780(9)
B7 B12 1.781(8)
B7 B8 1.786(7)
B8 B9 1.770(9)
B8 B12 1.784(8)
B9 B12 1.748(8)
B9 B10 1.775(8)
B10 B12 1.740(9)
B10 B11 1.756(8)
B11 B12 1.752(8)
